data_2006281
loop_
_publ_author_name
'\"Ulk\"u, Din\,cer'
'Tahir, M. Nawaz'
'Atakol, Orhan'
'Nazir, Hasan'

_publ_section_title
Bis{(\m-acetato)[\m-bis(salicylidene)-1,3-propanediaminato](<i>N</i>,<i>N</i>-dimethylformamide)nickel(II)}cadmium(II)
_journal_issue 7
_journal_name_full 'Acta Crystallographica Section C'
_journal_page_first 872
_journal_page_last 874
_journal_paper_doi 10.1107/S0108270197002047
_journal_volume 53
_journal_year 1997
_chemical_formula_iupac '[Cd Ni2 (C2 H3 O2)2 (C17 H16 N2 O2)2 (C3 H7 NO)2]'
_chemical_formula_moiety '[Cd (C2 H3 O2)2 {Ni (C3 H7 NO) (C17 H16 N2 O2)}2]'
_chemical_formula_sum 'C44 H52 Cd N6 Ni2 O10'
_chemical_formula_weight 1054.759
_space_group_IT_number 2
_symmetry_cell_setting triclinic
_symmetry_space_group_name_Hall '-P 1'
_symmetry_space_group_name_H-M 'P -1'
_atom_type_scat_source IntTabIV
_cell_angle_alpha 112.870(2)
_cell_angle_beta 100.174(3)
_cell_angle_gamma 90.257(2)
_cell_formula_units_Z 1
_cell_length_a 9.616(2)
_cell_length_b 10.672(2)
_cell_length_c 12.344(3)
_cell_measurement_reflns_used 25
_cell_measurement_temperature 294
_cell_measurement_theta_max 18.09
_cell_measurement_theta_min 17.90
_cell_volume 1145.1(4)
_computing_data_collection 'CAD-4 Express (Enraf-Nonius, 1994)'
_computing_data_reduction 'MolEN (Fair, 1990)'
_computing_molecular_graphics 'MolEN version of ORTEPII (Johnson, 1976)'
_computing_publication_material MolEN
_computing_structure_refinement 'LSFM MolEN'
_computing_structure_solution 'SIMPEL MolEN'
_diffrn_measurement_device 'Enraf-Nonius CAD-4'
_diffrn_measurement_method '\w/2\q scans'
_diffrn_radiation_type MoK\a
_diffrn_radiation_wavelength 0.71073
_diffrn_reflns_av_R_equivalents 0.011
_diffrn_reflns_limit_h_max 11
_diffrn_reflns_limit_h_min -11
_diffrn_reflns_limit_k_max 0
_diffrn_reflns_limit_k_min -12
_diffrn_reflns_limit_l_max 14
_diffrn_reflns_limit_l_min -13
_diffrn_reflns_number 4097
_diffrn_reflns_theta_max 24.66
_diffrn_reflns_theta_min 2.20
_diffrn_standards_decay_% -0.4
_diffrn_standards_interval_time 120
_diffrn_standards_number 3
_exptl_absorpt_coefficient_mu 1.336
_exptl_absorpt_correction_T_max 0.817
_exptl_absorpt_correction_T_min 0.779
_exptl_absorpt_correction_type 'empirical via \y scans (Fair, 1990)'
_exptl_crystal_colour green
_exptl_crystal_density_diffrn 1.529
_exptl_crystal_density_meas ?
_exptl_crystal_description Parallelepiped
_exptl_crystal_size_max 0.25
_exptl_crystal_size_mid 0.20
_exptl_crystal_size_min 0.15
_refine_diff_density_max 0.27
_refine_diff_density_min -0.09
_refine_ls_extinction_method none
_refine_ls_goodness_of_fit_obs 1.16
_refine_ls_hydrogen_treatment 'H atoms riding'
_refine_ls_number_parameters 286
_refine_ls_number_reflns 3170
_refine_ls_R_factor_obs .022
_refine_ls_shift/esd_max 0.0001
_refine_ls_structure_factor_coef F
_refine_ls_weighting_scheme
;
w = 4F^2^/[\s(I)^2^+(PF^2^)^2^], if F^2^ < cutoff[\s(I)^2^+(pF^2^)^2^]
then the reflection is omitted (p = 0.04, cutoff = 3.0)
;
_refine_ls_wR_factor_obs .031
_reflns_number_observed 3270
_reflns_number_total 3867
_reflns_observed_criterion I>3\s(I)
_cod_data_source_file bm1135.cif
_cod_data_source_block nicdasitat
_cod_depositor_comments
;
The following automatic conversions were performed:

'_exptl_crystal_density_meas' value 'not measured' was changed to '?'
- the value is perceived as not measured.

Automatic conversion script
Id: cif_fix_values 3008 2015-01-20 13:52:24Z robertas 
;
_cod_original_cell_volume 1145.2(6)
_cod_database_code 2006281

loop_
_symmetry_equiv_pos_as_xyz
x,y,z
-x,-y,-z

loop_
_atom_site_aniso_label
_atom_site_aniso_U_11
_atom_site_aniso_U_22
_atom_site_aniso_U_33
_atom_site_aniso_U_12
_atom_site_aniso_U_13
_atom_site_aniso_U_23
_atom_site_aniso_type_symbol
Cd .03590(10) .03468(9) .03243(8) .00482(8) -.00119(8) .01611(7) Cd
Ni .03120(10) .03250(10) .03150(10) .00540(10) .00300(10) .01519(8) Ni
O1 .0433(8) .0309(6) .0359(6) .0025(6) -.0046(6) .0118(5) O
O2 .0319(7) .0345(6) .0469(6) .0003(6) .0008(6) .0225(5) O
O3 .0435(8) .0518(7) .0374(6) .0115(6) .0117(6) .0226(5) O
O4 .0480(8) .0584(8) .0413(7) .0145(7) .0093(6) .0250(5) O
O5 .0508(8) .0507(8) .0442(7) .0161(7) .0163(6) .0198(6) O
N1 .0306(8) .0461(9) .0351(7) .0073(7) .0031(7) .0170(6) N
N2 .0385(9) .0384(8) .0390(7) .0118(7) .0094(7) .0200(6) N
N3 .0460(10) .0460(10) .0463(9) .0088(9) .0133(8) .0117(7) N
C1 .0400(10) .0332(9) .0358(9) -.0021(8) .0043(8) .0159(7) C
C2 .0520(10) .0370(10) .0490(10) .0040(10) -.0040(10) .0178(8) C
C3 .070(2) .0320(10) .0620(10) .0110(10) .0060(10) .0130(10) C
C4 .078(2) .0330(10) .0510(10) -.0030(10) -.0010(10) .0030(10) C
C5 .0550(10) .0430(10) .0430(10) -.0070(10) -.0030(10) .0125(9) C
C6 .0390(10) .0380(10) .0348(9) -.0025(9) .0036(8) .0145(7) C
C7 .0330(10) .0490(10) .0332(9) -.0025(9) -.0002(8) .0149(7) C
C8 .0350(10) .0540(10) .0560(10) .0100(10) .0010(10) .0180(10) C
C9 .0460(10) .0670(10) .0560(10) .0230(10) .0000(10) .0327(9) C
C10 .0440(10) .0480(10) .0620(10) .0179(9) .0110(10) .0298(8) C
C11 .0520(10) .0349(9) .0425(9) .0125(9) .0156(9) .0215(7) C
C12 .0440(10) .0332(9) .0346(9) .0025(9) .0122(8) .0133(7) C
C13 .0620(10) .0410(10) .0490(10) -.0010(10) .0179(9) .0201(8) C
C14 .0530(10) .0510(10) .0600(10) -.0110(10) .0180(10) .0202(9) C
C15 .0400(10) .0540(10) .0590(10) -.0050(10) .0100(10) .0140(10) C
C16 .0370(10) .0440(10) .0490(10) .0033(9) .0079(9) .0162(8) C
C17 .0370(10) .0316(9) .0333(9) .0026(8) .0081(8) .0086(7) C
C18 .0440(10) .0490(10) .0401(9) .0070(10) .0111(9) .0196(8) C
C19 .084(2) .194(3) .0770(10) .073(2) .0480(10) .0880(10) C
C20 .0460(10) .0490(10) .0430(10) .0070(10) .0123(9) .0178(8) C
C21 .073(2) .084(2) .092(2) .0390(10) .021(2) .010(2) C
C22 .072(2) .065(2) .0460(10) -.0070(10) .0120(10) .0090(10) C

loop_
_atom_site_label
_atom_site_fract_x
_atom_site_fract_y
_atom_site_fract_z
_atom_site_U_iso_or_equiv
_atom_site_thermal_displace_type
_atom_site_calc_flag
_atom_site_calc_attached_atom
_atom_site_type_symbol
Cd .000 .000 .000 .03450(10) Ueq . . Cd
Ni .21755(3) -.10066(2) .17485(2) .03130(10) Ueq . . Ni
O1 .1760(2) .08060(10) .16350(10) .0388(4) Ueq . . O
O2 .02130(10) -.16300(10) .07520(10) .0367(4) Ueq . . O
O3 .3162(2) -.1622(2) .03080(10) .0421(4) Ueq . . O
O4 .1769(2) -.0966(2) -.10040(10) .0475(4) Ueq . . O
O5 .1327(2) -.0291(2) .34020(10) .0473(4) Ueq . . O
N1 .4059(2) -.0091(2) .2845(2) .0374(5) Ueq . . N
N2 .2337(2) -.2849(2) .1845(2) .0369(5) Ueq . . N
N3 .0004(2) .1348(2) .4403(2) .0476(6) Ueq . . N
C1 .2103(2) .1993(2) .2529(2) .0361(5) Ueq . . C
C2 .1251(3) .3088(2) .2627(2) .0476(6) Ueq . . C
C3 .1581(3) .4329(2) .3567(2) .0573(8) Ueq . . C
C4 .2775(3) .4564(3) .4444(2) .0601(8) Ueq . . C
C5 .3635(3) .3526(2) .4360(2) .0501(6) Ueq . . C
C6 .3327(2) .2229(2) .3434(2) .0377(6) Ueq . . C
C7 .4286(2) .1190(2) .3456(2) .0397(6) Ueq . . C
C8 .5196(2) -.0960(2) .2983(2) .0505(6) Ueq . . C
C9 .4678(3) -.2163(3) .3218(2) .0550(6) Ueq . . C
C10 .3751(2) -.3273(2) .2148(2) .0487(6) Ueq . . C
C11 .1274(2) -.3698(2) .1626(2) .0403(5) Ueq . . C
C12 -.0211(2) -.3526(2) .1259(2) .0367(5) Ueq . . C
C13 -.1223(3) -.4462(2) .1285(2) .0490(6) Ueq . . C
C14 -.2639(3) -.4420(3) .0928(2) .0543(6) Ueq . . C
C15 -.3096(3) -.3441(3) .0499(2) .0536(6) Ueq . . C
C16 -.2144(2) -.2516(2) .0436(2) .0441(6) Ueq . . C
C17 -.0679(2) -.2525(2) .0824(2) .0351(5) Ueq . . C
C18 .2859(2) -.1451(2) -.0646(2) .0433(6) Ueq . . C
C19 .3931(3) -.1869(4) -.1454(3) .1031(12) Ueq . . C
C20 .0256(2) .0338(2) .3437(2) .0456(6) Ueq . . C
C21 -.1272(3) .2059(3) .4355(3) .0900(12) Ueq . . C
C22 .1048(3) .1880(3) .5499(2) .0650(10) Ueq . . C
H2 .042 .295 .203 .0621 Ueq . . H
H3 .098 .505 .362 .0760 Ueq . . H
H4 .301 .543 .509 .0773 Ueq . . H
H5 .447 .368 .495 .0659 Ueq . . H
H7 .518 .149 .398 .0519 Ueq . . H
H11 .148 -.453 .171 .0507 Ueq . . H
H13 -.090 -.516 .154 .0646 Ueq . . H
H14 -.331 -.504 .098 .0709 Ueq . . H
H15 -.408 -.340 .025 .0684 Ueq . . H
H16 -.247 -.187 .012 .0583 Ueq . . H
H20 -.044 .008 .272 .0595 Ueq . . H
H81 .594 -.043 .362 .0671 Ueq . . H
H82 .554 -.132 .226 .0671 Ueq . . H
H91 .412 -.182 .382 .0697 Ueq . . H
H92 .547 -.255 .350 .0697 Ueq . . H
H101 .421 -.347 .148 .0621 Ueq . . H
H102 .366 -.407 .231 .0621 Ueq . . H
H191 .462 -.221 -.122 .1343 Ueq . . H
H192 .350 -.253 -.221 .1343 Ueq . . H
H193 .405 -.108 -.166 .1343 Ueq . . H
H211 -.177 .167 .369 .1203 Ueq . . H
H212 -.170 .209 .503 .1203 Ueq . . H
H213 -.093 .299 .452 .1203 Ueq . . H
H221 .178 .133 .551 .0823 Ueq . . H
H222 .144 .276 .562 .0823 Ueq . . H
H223 .066 .191 .621 .0823 Ueq . . H

loop_
_geom_angle_atom_site_label_1
_geom_angle_atom_site_label_2
_geom_angle_atom_site_label_3
_geom_angle
_geom_angle_publ_flag
O1 Cd O2 73.66(5) yes
O1 Cd O4 84.68(5) yes
O2 Cd O4 86.61(6) yes
O1 Ni O2 84.26(6) yes
O1 Ni O3 92.88(7) yes
O1 Ni O5 87.98(7) yes
O1 Ni N1 88.09(7) yes
O1 Ni N2 173.15(7) yes
O2 Ni O3 94.59(6) yes
O2 Ni O5 91.03(6) yes
O2 Ni N1 171.47(6) yes
O2 Ni N2 89.76(6) yes
O3 Ni O5 174.37(5) yes
O3 Ni N1 89.52(6) yes
O3 Ni N2 90.91(7) yes
O5 Ni N1 84.95(6) yes
O5 Ni N2 88.79(7) yes
N1 Ni N2 97.66(7) yes
Cd O1 Ni 97.44(5) yes
Cd O1 C1 134.00(10) yes
Ni O1 C1 124.10(10) yes
Cd O2 Ni 97.86(6) yes
Cd O2 C17 134.80(10) yes
Ni O2 C17 125.60(10) yes
Ni O3 C18 129.70(10) yes
Cd O4 C18 128.7(2) yes
Ni O5 C20 118.4(2) yes
Ni N1 C7 123.7(2) yes
Ni N1 C8 118.30(10) yes
C7 N1 C8 118.0(2) no
Ni N2 C10 118.70(10) yes
Ni N2 C11 124.0(2) yes
C10 N2 C11 117.3(2) no
C20 N3 C21 120.8(2) no
C20 N3 C22 121.4(2) no
C21 N3 C22 117.5(2) no
O1 C1 C2 120.6(2) no
O1 C1 C6 121.9(2) no
C2 C1 C6 117.5(2) no
C1 C2 C3 121.3(2) no
C1 C2 H2 119.0 no
C3 C2 H2 119.7 no
C2 C3 C4 121.3(2) no
C2 C3 H3 119.7 no
C4 C3 H3 119.0 no
C3 C4 C5 118.6(2) no
C3 C4 H4 121.1 no
C5 C4 H4 120.3 no
C4 C5 C6 122.3(2) no
C4 C5 H5 119.2 no
C6 C5 H5 118.5 no
C1 C6 C5 118.9(2) no
C1 C6 C7 123.4(2) no
C5 C6 C7 117.7(2) no
N1 C7 C6 127.0(2) no
N1 C7 H7 116.2 no
C6 C7 H7 116.8 no
N1 C8 C9 112.4(2) no
N1 C8 H81 109.7 no
N1 C8 H82 108.1 no
C9 C8 H81 109.5 no
C9 C8 H82 107.6 no
H81 C8 H82 109.5 no
C8 C9 C10 115.1(2) no
C8 C9 H91 107.1 no
C8 C9 H92 109.1 no
C10 C9 H91 106.9 no
C10 C9 H92 109.1 no
H91 C9 H92 109.5 no
N2 C10 C9 112.5(2) no
N2 C10 H101 108.6 no
N2 C10 H102 109.1 no
C9 C10 H101 107.5 no
C9 C10 H102 109.7 no
H101 C10 H102 109.5 no
N2 C11 C12 127.0(2) no
N2 C11 H11 116.4 no
C12 C11 H11 116.7 no
C11 C12 C13 117.3(2) no
C11 C12 C17 123.8(2) no
C13 C12 C17 118.8(2) no
C12 C13 C14 122.2(3) no
C12 C13 H13 118.6 no
C14 C13 H13 119.1 no
C13 C14 C15 118.9(3) no
C13 C14 H14 120.7 no
C15 C14 H14 120.3 no
C14 C15 C16 121.0(2) no
C14 C15 H15 119.8 no
C16 C15 H15 119.1 no
C15 C16 C17 120.9(3) no
C15 C16 H16 120.0 no
C17 C16 H16 119.1 no
O2 C17 C12 122.1(2) no
O2 C17 C16 119.8(2) no
C12 C17 C16 118.1(2) no
O3 C18 O4 127.3(2) no
O3 C18 C19 115.9(2) no
O4 C18 C19 116.9(2) no
C18 C19 H191 116.0 no
C18 C19 H192 109.5 no
C18 C19 H193 103.5 no
H191 C19 H192 105.6 no
H191 C19 H193 120.5 no
H192 C19 H193 100.4 no
O5 C20 N3 124.5(2) no
O5 C20 H20 117.8 no
N3 C20 H20 117.7 no
N3 C21 H211 108.3 no
N3 C21 H212 106.6 no
N3 C21 H213 104.7 no
H211 C21 H212 115.2 no
H211 C21 H213 113.9 no
H212 C21 H213 107.4 no
N3 C22 H221 113.2 no
N3 C22 H222 110.0 no
N3 C22 H223 112.4 no
H221 C22 H222 108.1 no
H221 C22 H223 101.4 no
H222 C22 H223 111.4 no

loop_
_geom_bond_atom_site_label_1
_geom_bond_atom_site_label_2
_geom_bond_site_symmetry_1
_geom_bond_site_symmetry_2
_geom_bond_distance
_geom_bond_publ_flag
Ni Cd . . 3.2274(5) yes
Cd O1 . . 2.2600(10) yes
Cd O2 . . 2.263(2) yes
Cd O4 . . 2.293(2) yes
Ni O1 . . 2.030(2) yes
Ni O2 . . 2.0120(10) yes
Ni O3 . . 2.047(2) yes
Ni O5 . . 2.190(2) yes
Ni N1 . . 2.039(2) yes
Ni N2 . . 2.021(2) yes
O1 C1 . . 1.309(2) yes
O2 C17 . . 1.319(3) yes
O3 C18 . . 1.246(3) yes
O4 C18 . . 1.257(3) yes
O5 C20 . . 1.230(3) yes
N1 C7 . . 1.274(3) no
N1 C8 . . 1.466(3) no
N2 C10 . . 1.467(3) no
N2 C11 . . 1.281(3) no
N3 C20 . . 1.322(3) no
N3 C21 . . 1.449(4) no
N3 C22 . . 1.442(3) no
C1 C2 . . 1.409(3) no
C1 C6 . . 1.418(3) no
C2 C3 . . 1.369(3) no
C2 H2 . . .95 no
C3 C4 . . 1.378(4) no
C3 H3 . . .95 no
C4 C5 . . 1.368(4) no
C4 H4 . . .95 no
C5 C6 . . 1.399(3) no
C5 H5 . . .95 no
C6 C7 . . 1.451(3) no
C7 H7 . . .95 no
C8 C9 . . 1.522(4) no
C8 H81 . . .95 no
C8 H82 . . .95 no
C9 C10 . . 1.516(3) no
C9 H91 . . .95 no
C9 H92 . . .95 no
C10 H101 . . .95 no
C10 H102 . . .95 no
C11 C12 . . 1.455(3) no
C11 H11 . . .95 no
C12 C13 . . 1.405(4) no
C12 C17 . . 1.414(3) no
C13 C14 . . 1.362(3) no
C13 H13 . . .95 no
C14 C15 . . 1.384(4) no
C14 H14 . . .95 no
C15 C16 . . 1.377(4) no
C15 H15 . . .95 no
C16 C17 . . 1.407(3) no
C16 H16 . . .95 no
C18 C19 . . 1.509(4) no
C19 H191 . . .82 no
C19 H192 . . .942 no
C19 H193 . . .987 no
C20 H20 . . .95 no
C21 H211 . . .821 no
C21 H212 . . .98 no
C21 H213 . . .977 no
C22 H221 . . .923 no
C22 H222 . . .956 no
C22 H223 . . 1.004 no

loop_
_geom_torsion_atom_site_label_1
_geom_torsion_atom_site_label_2
_geom_torsion_atom_site_label_3
_geom_torsion_atom_site_label_4
_geom_torsion
_geom_torsion_publ_flag
O2 Cd O1 Ni 18.80(5) no
O2 Cd O1 C1 -136.92(19) no
O4 Cd O1 Ni -69.22(6) no
O4 Cd O1 C1 135.07(19) no
O1 Cd O2 Ni -18.99(5) no
O1 Cd O2 C17 145.66(18) no
O4 Cd O2 Ni 66.46(6) no
O4 Cd O2 C17 -128.90(18) no
O1 Cd O4 C18 35.0(2) no
O2 Cd O4 C18 -38.9(2) no
O2 Ni O1 Cd -20.46(6) no
O2 Ni O1 C1 138.62(17) no
O3 Ni O1 Cd 73.87(6) no
O3 Ni O1 C1 -127.06(16) no
O5 Ni O1 Cd -111.70(6) no
O5 Ni O1 C1 47.38(16) no
N1 Ni O1 Cd 163.30(7) no
N1 Ni O1 C1 -37.63(16) no
N2 Ni O1 Cd -49.7(5) no
N2 Ni O1 C1 109.4(5) no
O1 Ni O2 Cd 20.45(6) no
O1 Ni O2 C17 -146.19(16) no
O3 Ni O2 Cd -71.99(6) no
O3 Ni O2 C17 121.37(16) no
O5 Ni O2 Cd 108.32(6) no
O5 Ni O2 C17 -58.32(16) no
N1 Ni O2 Cd 46.6(5) no
N1 Ni O2 C17 -120.0(4) no
N2 Ni O2 Cd -162.89(6) no
N2 Ni O2 C17 30.47(16) no
O1 Ni O3 C18 -38.3(2) no
O2 Ni O3 C18 46.1(2) no
O5 Ni O3 C18 -137.1(6) no
N1 Ni O3 C18 -126.4(2) no
N2 Ni O3 C18 135.9(2) no
O1 Ni O5 C20 41.1(2) no
O2 Ni O5 C20 -43.1(2) no
O3 Ni O5 C20 140.1(7) no
N1 Ni O5 C20 129.4(2) no
N2 Ni O5 C20 -132.8(2) no
O1 Ni N1 C7 23.6(2) no
O1 Ni N1 C8 -159.4(2) no
O2 Ni N1 C7 -2.4(6) no
O2 Ni N1 C8 174.6(4) no
O3 Ni N1 C7 116.5(2) no
O3 Ni N1 C8 -66.5(2) no
O5 Ni N1 C7 -64.5(2) no
O5 Ni N1 C8 112.5(2) no
N2 Ni N1 C7 -152.6(2) no
N2 Ni N1 C8 24.4(2) no
O1 Ni N2 C10 -171.0(5) no
O1 Ni N2 C11 10.9(6) no
O2 Ni N2 C10 159.9(2) no
O2 Ni N2 C11 -18.1(2) no
O3 Ni N2 C10 65.3(2) no
O3 Ni N2 C11 -112.7(2) no
O5 Ni N2 C10 -109.1(2) no
O5 Ni N2 C11 72.9(2) no
N1 Ni N2 C10 -24.3(2) no
N1 Ni N2 C11 157.6(2) no
Cd O1 C1 C2 2.7(3) no
Cd O1 C1 C6 -177.7(2) no
Ni O1 C1 C2 -147.8(2) no
Ni O1 C1 C6 31.8(3) no
Cd O2 C17 C12 174.00(10) no
Cd O2 C17 C16 -4.6(3) no
Ni O2 C17 C12 -24.8(3) no
Ni O2 C17 C16 156.6(2) no
Ni O3 C18 O4 -7.8(4) no
Ni O3 C18 C19 171.8(2) no
Cd O4 C18 O3 6.8(4) no
Cd O4 C18 C19 -172.9(2) no
Ni O5 C20 N3 -145.5(2) no
Ni O5 C20 H20 35.1 no
Ni N1 C7 C6 -4.6(3) no
Ni N1 C7 H7 175.3 no
C8 N1 C7 C6 178.4(2) no
Ni N1 C8 C9 -47.2(2) no
Ni N1 C8 H81 -169.3 no
Ni N1 C8 H82 71.5 no
C7 N1 C8 C9 130.0(2) no
C7 N1 C8 H81 7.9 no
C7 N1 C8 H82 -111.4 no
Ni N2 C10 C9 47.2(2) no
Ni N2 C10 H101 -71.6 no
Ni N2 C10 H102 169.2 no
C11 N2 C10 C9 -134.6(2) no
C11 N2 C10 H101 106.6 no
C11 N2 C10 H102 -12.6 no
Ni N2 C11 H11 -179.4 no
C10 N2 C11 C12 -177.1(2) no
C10 N2 C11 H11 2.5 no
C21 N3 C20 O5 178.3(3) no
C21 N3 C20 H20 -2.23 no
C22 N3 C20 O5 5.2(4) no
C22 N3 C20 H20 -175.3 no
C20 N3 C21 H211 6.0 no
C20 N3 C21 H212 130.6 no
C20 N3 C21 H213 -115.8 no
C22 N3 C21 H211 179.4 no
C22 N3 C21 H212 -56.1 no
C22 N3 C21 H213 57.6 no
C20 N3 C22 H221 -13.6 no
C20 N3 C22 H222 107.4 no
C20 N3 C22 H223 -127.8 no
C21 N3 C22 H221 173.0 no
C21 N3 C22 H222 -65.9 no
C21 N3 C22 H223 58.9 no
O1 C1 C2 C3 178.9(2) no
O1 C1 C6 C5 179.6(2) no
C2 C1 C6 C7 179.0(2) no
C1 C2 C3 H3 -178.9 no
H2 C2 C3 C4 -179.7 no
C2 C3 C4 H4 179.3 no
H3 C3 C4 C5 -179.9 no
C3 C4 C5 H5 178.8 no
H4 C4 C5 C6 179.0 no
C4 C5 C6 C7 -177.9(2) no
H5 C5 C6 C1 -178.4 no
C1 C6 C7 N1 -14.2(4) no
C1 C6 C7 H7 165.9 no
C5 C6 C7 N1 165.5(2) no
C5 C6 C7 H7 -14.3 no
N1 C8 C9 C10 72.0(3) no
N1 C8 C9 H91 -46.6 no
N1 C8 C9 H92 -165.0 no
H81 C8 C9 C10 -165.8 no
H81 C8 C9 H91 75.6 no
H81 C8 C9 H92 -42.8 no
H82 C8 C9 C10 -46.8 no
H82 C8 C9 H91 -165.5 no
H82 C8 C9 H92 76.1 no
C8 C9 C10 N2 -71.9(3) no
C8 C9 C10 H101 47.5 no
C8 C9 C10 H102 166.4 no
H91 C9 C10 N2 46.8 no
H91 C9 C10 H101 166.2 no
H91 C9 C10 H102 -74.8 no
H92 C9 C10 N2 165.1 no
H92 C9 C10 H101 -75.5 no
H92 C9 C10 H102 43.5 no
N2 C11 C12 C13 -168.2(2) no
N2 C11 C12 C17 15.2(3) no
H11 C11 C12 C13 12.1 no
H11 C11 C12 C17 -164.5 no
C11 C12 C13 C14 -178.1(2) no
C17 C12 C13 H13 177.2 no
C11 C12 C17 O2 -2.1(3) no
C11 C12 C17 C16 176.5(2) no
C13 C12 C17 O2 -178.7(2) no
C12 C13 C14 H14 -177.8 no
H13 C13 C14 C15 -177.0 no
H13 C13 C14 H14 3.7 no
C13 C14 C15 H15 -179.9 no
H14 C14 C15 C16 178.9 no
C14 C15 C16 H16 178.2 no
H15 C15 C16 C17 178.5 no
H15 C15 C16 H16 -2.3 no
C15 C16 C17 O2 179.8(2) no
H16 C16 C17 C12 -178.0 no
O3 C18 C19 H191 2.6 no
O3 C18 C19 H192 121.9 no
O3 C18 C19 H193 -131.7 no
O4 C18 C19 H191 -177.6 no
O4 C18 C19 H192 -58.3 no
O4 C18 C19 H193 48.0 no
